data_4001679
loop_
_publ_author_name
'Hmadeh, Mohamad'
'Lu, Zheng'
'Liu, Zheng'
'G\'andara, Felipe'
'Furukawa, Hiroyasu'
'Wan, Shun'
'Augustyn, Veronica'
'Chang, Rui'
'Liao, Lei'
'Zhou, Fei'
'Perre, Emilie'
'Ozolins, Vidvuds'
'Suenaga, Kazu'
'Duan, Xiangfeng'
'Dunn, Bruce'
'Yamamto, Yasuaki'
'Terasaki, Osamu'
'Yaghi, Omar M.'

_publ_section_title
;
 New Porous Crystals of Extended Metal-Catecholates
;
_journal_issue 18
_journal_name_full 'Chemistry of Materials'
_journal_page_first 3511
_journal_paper_doi 10.1021/cm301194a
_journal_volume 24
_journal_year 2012
_chemical_formula_sum 'C144 H48 Co18 O160'
_chemical_formula_weight 5398.56
_chemical_name_systematic
;
 ?
;
_space_group_IT_number 165
_symmetry_cell_setting trigonal
_symmetry_space_group_name_Hall '-P 3 2"c'
_symmetry_space_group_name_H-M 'P -3 c 1'
_atom_sites_solution_hydrogens geom
_atom_sites_solution_primary direct
_atom_sites_solution_secondary difmap
_audit_creation_method SHELXL-97
_cell_angle_alpha 90.00
_cell_angle_beta 90.00
_cell_angle_gamma 120.00
_cell_formula_units_Z 1
_cell_length_a 22.130(3)
_cell_length_b 22.130(3)
_cell_length_c 13.310(3)
_cell_measurement_temperature 293(2)
_cell_volume 5645.1(17)
_computing_cell_refinement 'Bruker XSCANS'
_computing_data_collection 'Bruker XSCANS'
_computing_data_reduction 'Bruker SHELXTL'
_computing_molecular_graphics 'Bruker SHELXTL'
_computing_publication_material 'Bruker SHELXTL'
_computing_structure_refinement 'SHELXL-97 (Sheldrick, 1997)'
_computing_structure_solution 'SHELXS-97 (Sheldrick, 1990)'
_diffrn_ambient_temperature 293(2)
_diffrn_measured_fraction_theta_full 0.961
_diffrn_measured_fraction_theta_max 0.961
_diffrn_measurement_device_type 'ADSC Q315'
_diffrn_measurement_method '\w scans'
_diffrn_radiation_monochromator graphite
_diffrn_radiation_type 'Synchrotron radiation'
_diffrn_radiation_wavelength 0.92017
_diffrn_reflns_av_R_equivalents 0.0387
_diffrn_reflns_av_sigmaI/netI 0.0185
_diffrn_reflns_limit_h_max 20
_diffrn_reflns_limit_h_min -20
_diffrn_reflns_limit_k_max 21
_diffrn_reflns_limit_k_min -21
_diffrn_reflns_limit_l_max 12
_diffrn_reflns_limit_l_min -11
_diffrn_reflns_number 17423
_diffrn_reflns_theta_full 20.08
_diffrn_reflns_theta_max 20.08
_diffrn_reflns_theta_min 1.84
_exptl_absorpt_coefficient_mu 1.401
_exptl_absorpt_correction_type none
_exptl_crystal_density_diffrn 1.588
_exptl_crystal_density_method 'not measured'
_exptl_crystal_F_000 2678
_refine_diff_density_max 0.556
_refine_diff_density_min -0.672
_refine_diff_density_rms 0.101
_refine_ls_extinction_method none
_refine_ls_goodness_of_fit_ref 1.118
_refine_ls_hydrogen_treatment constr
_refine_ls_matrix_type full
_refine_ls_number_parameters 240
_refine_ls_number_reflns 1717
_refine_ls_number_restraints 0
_refine_ls_restrained_S_all 1.118
_refine_ls_R_factor_all 0.0844
_refine_ls_R_factor_gt 0.0734
_refine_ls_shift/su_max 0.001
_refine_ls_shift/su_mean 0.000
_refine_ls_structure_factor_coef Fsqd
_refine_ls_weighting_details 'calc w=1/[\s^2^(Fo^2^)+(0.1151P)^2^+30.0153P] where P=(Fo^2^+2Fc^2^)/3'
_refine_ls_weighting_scheme calc
_refine_ls_wR_factor_gt 0.2048
_refine_ls_wR_factor_ref 0.2136
_reflns_number_gt 1442
_reflns_number_total 1717
_reflns_threshold_expression >2sigma(I)
_cod_data_source_file cm301194a_si_002.cif
_cod_data_source_block cocat
_cod_depositor_comments
;
The following automatic conversions were performed:

'_symmetry_cell_setting' value 'Trigonal' changed to 'trigonal'
according to /home/saulius/struct/CIF-dictionaries/cif_core.dic
dictionary named 'cif_core.dic' version 2.4.2 from 2011-04-26.

Automatic conversion script
Id: cif_fix_values 1891 2012-01-12 08:04:46Z andrius 
;
_cod_original_cell_volume 5645.1(16)
_cod_original_sg_symbol_H-M P-3c1
_cod_database_code 4001679

loop_
_symmetry_equiv_pos_as_xyz
'x, y, z'
'-y, x-y, z'
'-x+y, -x, z'
'y, x, -z+1/2'
'x-y, -y, -z+1/2'
'-x, -x+y, -z+1/2'
'-x, -y, -z'
'y, -x+y, -z'
'x-y, x, -z'
'-y, -x, z-1/2'
'-x+y, y, z-1/2'
'x, x-y, z-1/2'

loop_
_atom_site_label
_atom_site_type_symbol
_atom_site_fract_x
_atom_site_fract_y
_atom_site_fract_z
_atom_site_U_iso_or_equiv
_atom_site_adp_type
_atom_site_occupancy
_atom_site_symmetry_multiplicity
_atom_site_calc_flag
_atom_site_refinement_flags
O10 O 0.8829(19) 0.249(2) 0.338(3) 0.186(13) Uiso 0.45 1 d P
O17 O 0.9027(8) 0.2917(8) 0.3655(11) 0.070(4) Uiso 0.50 1 d P
O16 O 0.8080(15) 0.1641(15) 0.183(2) 0.170(10) Uiso 0.50 1 d P
Co1 Co 1.0000 0.47987(8) 0.2500 0.0667(9) Uani 1 2 d S
C1 C 0.7283(4) 0.3276(4) 0.2127(7) 0.047(3) Uani 1 1 d .
O1 O 1.0765(3) 0.5818(3) 0.2794(6) 0.067(2) Uani 1 1 d .
C2 C 0.6605(4) 0.2655(4) 0.2134(7) 0.044(2) Uani 1 1 d .
O2 O 0.9750(3) 0.4581(3) 0.3992(6) 0.073(2) Uani 1 1 d .
C3 C 0.6534(4) 0.1984(4) 0.2159(7) 0.050(3) Uani 1 1 d .
H3 H 0.6934 0.1946 0.2172 0.05(3) Uiso 1 1 calc R
C4 C 0.7905(4) 0.3240(4) 0.2136(7) 0.052(3) Uani 1 1 d .
H4 H 0.7870 0.2804 0.2133 0.05(3) Uiso 1 1 calc R
C5 C 0.8560(5) 0.3829(5) 0.2150(8) 0.055(3) Uani 1 1 d .
C6 C 1.1391(4) 0.5899(5) 0.2837(8) 0.058(3) Uani 1 1 d .
O3 O 0.9141(3) 0.3809(3) 0.2202(6) 0.063(2) Uani 1 1 d .
Co2 Co 0.68671(7) 0.05332(7) 0.45741(15) 0.0856(8) Uani 1 1 d .
O4 O 0.6939(4) 0.0421(4) 0.6115(7) 0.094(3) Uani 1 1 d .
C7 C 0.7078(5) 0.2993(5) 0.4776(7) 0.051(3) Uani 1 1 d .
C8 C 0.6327(5) 0.2580(5) 0.4775(7) 0.051(2) Uani 1 1 d .
O5 O 0.6862(3) 0.0638(3) 0.3011(7) 0.082(2) Uani 1 1 d .
O6 O 0.6116(3) 0.0839(3) 0.4747(6) 0.070(2) Uani 1 1 d .
C9 C 0.6012(5) 0.1854(5) 0.4772(7) 0.054(3) Uani 1 1 d .
H9A H 0.5527 0.1588 0.4775 0.03(2) Uiso 1 1 calc R
C10 C 0.6390(5) 0.1521(5) 0.4765(8) 0.061(3) Uani 1 1 d .
O7 O 0.7496(3) 0.1594(3) 0.4730(7) 0.086(3) Uani 1 1 d .
C11 C 0.7468(5) 0.2652(5) 0.4759(7) 0.058(3) Uani 1 1 d .
H11 H 0.7953 0.2915 0.4750 0.03(2) Uiso 1 1 calc R
C12 C 0.7142(5) 0.1924(5) 0.4754(9) 0.066(3) Uani 1 1 d .
O8 O 0.6076(4) -0.0518(4) 0.4400(7) 0.097(3) Uani 1 1 d .
O9 O 0.7655(5) 0.0287(5) 0.4373(8) 0.117(3) Uani 1 1 d .
O11 O 0.7968(7) 0.1406(7) 0.0923(11) 0.158(5) Uiso 1 1 d .
O12 O 0.8265(10) 0.1665(10) 0.2848(14) 0.152(6) Uiso 0.70 1 d P
O13 O 0.7815(14) 0.9723(14) 0.268(2) 0.140(10) Uiso 0.40 1 d P
O14 O 0.8917(18) 0.1041(18) 0.525(2) 0.215(13) Uiso 0.50 1 d P
O15 O 0.791(3) 0.018(3) 0.813(4) 0.24(3) Uiso 0.30 1 d P

loop_
_atom_site_aniso_label
_atom_site_aniso_U_11
_atom_site_aniso_U_22
_atom_site_aniso_U_33
_atom_site_aniso_U_23
_atom_site_aniso_U_13
_atom_site_aniso_U_12
Co1 0.0180(11) 0.0277(9) 0.151(2) -0.0013(5) -0.0026(10) 0.0090(5)
C1 0.027(6) 0.034(7) 0.083(7) 0.001(4) 0.001(4) 0.017(6)
O1 0.019(4) 0.026(4) 0.155(7) -0.006(4) -0.007(3) 0.010(3)
C2 0.020(6) 0.026(6) 0.084(7) 0.001(4) 0.004(4) 0.010(5)
O2 0.036(4) 0.044(4) 0.135(7) 0.002(4) 0.004(4) 0.018(3)
C3 0.020(6) 0.026(6) 0.105(8) 0.001(5) 0.000(4) 0.013(5)
C4 0.034(7) 0.021(6) 0.103(8) 0.002(5) 0.001(5) 0.016(5)
C5 0.024(6) 0.027(6) 0.113(8) -0.002(5) 0.003(5) 0.011(5)
C6 0.016(6) 0.032(6) 0.129(9) -0.004(5) -0.003(5) 0.014(5)
O3 0.014(4) 0.030(4) 0.144(6) -0.002(3) -0.001(3) 0.009(3)
Co2 0.0466(11) 0.0405(10) 0.178(2) -0.0233(9) -0.0138(9) 0.0280(8)
O4 0.071(5) 0.077(5) 0.153(8) -0.013(5) -0.008(5) 0.052(5)
C7 0.032(6) 0.041(7) 0.083(7) 0.000(5) 0.000(5) 0.020(6)
C8 0.037(7) 0.034(6) 0.088(8) -0.005(4) -0.003(5) 0.023(6)
O5 0.045(4) 0.049(4) 0.155(7) -0.024(4) -0.011(4) 0.025(4)
O6 0.035(4) 0.030(4) 0.143(7) -0.016(4) -0.008(4) 0.014(3)
C9 0.027(6) 0.033(7) 0.104(8) -0.006(5) -0.003(5) 0.016(5)
C10 0.032(6) 0.029(7) 0.119(9) -0.010(5) -0.005(5) 0.013(6)
O7 0.044(4) 0.042(4) 0.184(8) -0.025(4) -0.015(4) 0.031(4)
C11 0.034(6) 0.039(7) 0.102(8) -0.006(5) 0.002(5) 0.018(6)
C12 0.042(7) 0.035(7) 0.125(10) -0.016(6) -0.009(6) 0.021(6)
O8 0.065(5) 0.040(4) 0.186(9) -0.015(5) -0.005(5) 0.026(4)
O9 0.081(6) 0.097(7) 0.204(10) -0.035(6) -0.024(6) 0.067(6)

loop_
_atom_type_symbol
_atom_type_description
_atom_type_scat_dispersion_real
_atom_type_scat_dispersion_imag
_atom_type_scat_source
C C 0.0033 0.0016 'International Tables Vol C Tables 4.2.6.8 and 6.1.1.4'
O O 0.0106 0.0060 'International Tables Vol C Tables 4.2.6.8 and 6.1.1.4'
Co Co 0.3494 0.9721 'International Tables Vol C Tables 4.2.6.8 and 6.1.1.4'
H H 0.0000 0.0000 'International Tables Vol C Tables 4.2.6.8 and 6.1.1.4'

loop_
_geom_angle_atom_site_label_1
_geom_angle_atom_site_label_2
_geom_angle_atom_site_label_3
_geom_angle
_geom_angle_site_symmetry_1
_geom_angle_site_symmetry_3
O17 O10 O12 167(4) . .
O11 O16 O12 156(3) . .
O2 Co1 O2 168.5(4) 6_765 .
O2 Co1 O1 94.9(3) 6_765 .
O2 Co1 O1 92.9(3) . .
O2 Co1 O1 92.9(3) 6_765 6_765
O2 Co1 O1 94.9(3) . 6_765
O1 Co1 O1 94.3(3) . 6_765
O2 Co1 O3 86.6(3) 6_765 .
O2 Co1 O3 86.6(3) . .
O1 Co1 O3 173.3(2) . .
O1 Co1 O3 79.1(2) 6_765 .
O2 Co1 O3 86.6(3) 6_765 6_765
O2 Co1 O3 86.6(3) . 6_765
O1 Co1 O3 79.1(2) . 6_765
O1 Co1 O3 173.3(2) 6_765 6_765
O3 Co1 O3 107.6(3) . 6_765
C4 C1 C2 118.1(8) . 2_655
C4 C1 C2 121.5(8) . .
C2 C1 C2 120.4(9) 2_655 .
C6 O1 Co1 113.0(5) . .
C3 C2 C1 119.2(7) . 3_665
C3 C2 C1 121.2(7) . .
C1 C2 C1 119.6(9) 3_665 .
C6 C3 C2 122.1(8) 4_545 .
C6 C3 H3 118.9 4_545 .
C2 C3 H3 118.9 . .
C5 C4 C1 122.5(8) . .
C5 C4 H4 118.7 . .
C1 C4 H4 118.7 . .
O3 C5 C4 123.7(8) . .
O3 C5 C6 117.9(8) . 6_765
C4 C5 C6 118.4(8) . 6_765
O1 C6 C3 123.4(8) . 4_655
O1 C6 C5 116.9(8) . 6_765
C3 C6 C5 119.7(8) 4_655 6_765
C5 O3 Co1 111.6(5) . .
O7 Co2 O4 89.3(3) . .
O7 Co2 O9 97.7(3) . .
O4 Co2 O9 88.4(4) . .
O7 Co2 O5 90.7(3) . .
O4 Co2 O5 175.7(3) . .
O9 Co2 O5 87.3(3) . .
O7 Co2 O6 79.2(2) . .
O4 Co2 O6 92.8(3) . .
O9 Co2 O6 176.7(3) . .
O5 Co2 O6 91.4(3) . .
O7 Co2 O8 169.9(3) . .
O4 Co2 O8 92.7(3) . .
O9 Co2 O8 92.2(3) . .
O5 Co2 O8 88.0(3) . .
O6 Co2 O8 90.8(3) . .
C11 C7 C8 119.0(8) . .
C11 C7 C8 120.9(8) . 2_655
C8 C7 C8 120.2(9) . 2_655
C9 C8 C7 119.0(8) . .
C9 C8 C7 121.2(8) . 3_665
C7 C8 C7 119.8(9) . 3_665
C10 O6 Co2 112.8(5) . .
C10 C9 C8 122.2(9) . .
C10 C9 H9A 118.9 . .
C8 C9 H9A 118.9 . .
O6 C10 C9 124.4(8) . .
O6 C10 C12 115.7(8) . .
C9 C10 C12 119.8(8) . .
C12 O7 Co2 112.8(6) . .
C12 C11 C7 121.2(9) . .
C12 C11 H11 119.4 . .
C7 C11 H11 119.4 . .
O7 C12 C11 122.3(9) . .
O7 C12 C10 118.9(8) . .
C11 C12 C10 118.9(9) . .
O16 O12 O10 118(2) . .

loop_
_geom_bond_atom_site_label_1
_geom_bond_atom_site_label_2
_geom_bond_distance
_geom_bond_site_symmetry_2
O10 O17 0.89(4) .
O10 O12 1.77(4) .
O16 O11 1.28(3) .
O16 O12 1.41(3) .
Co1 O2 2.054(8) 6_765
Co1 O2 2.054(8) .
Co1 O1 2.071(6) .
Co1 O1 2.071(6) 6_765
Co1 O3 2.098(6) .
Co1 O3 2.098(6) 6_765
C1 C4 1.417(12) .
C1 C2 1.429(11) 2_655
C1 C2 1.442(11) .
O1 C6 1.306(10) .
C2 C3 1.413(12) .
C2 C1 1.429(11) 3_665
C3 C6 1.362(12) 4_545
C3 H3 0.9300 .
C4 C5 1.383(12) .
C4 H4 0.9300 .
C5 O3 1.309(10) .
C5 C6 1.452(12) 6_765
C6 C3 1.362(12) 4_655
C6 C5 1.452(12) 6_765
Co2 O7 2.056(7) .
Co2 O4 2.082(9) .
Co2 O9 2.089(8) .
Co2 O5 2.095(9) .
Co2 O6 2.096(6) .
Co2 O8 2.111(7) .
C7 C11 1.402(12) .
C7 C8 1.442(13) .
C7 C8 1.447(13) 2_655
C8 C9 1.396(12) .
C8 C7 1.447(13) 3_665
O6 C10 1.317(11) .
C9 C10 1.363(13) .
C9 H9A 0.9300 .
C10 C12 1.443(13) .
O7 C12 1.310(11) .
C11 C12 1.399(13) .
C11 H11 0.9300 .
O13 O13 1.17(5) 5_675
